data_2225252
loop_
_publ_author_name
'Guilardi, S.'
'Flauzino Neto, Wilson P.'
'Vieira, Lucas C. C.'
'Amin, Raquel S.'
'Oliveira, Marcelo R. L.'

_publ_section_title
;Bis(tetraphenylphosphonium)
 bis[<i>N</i>-(2,5-dichlorophenylsulfonyl)dithiocarbimato(2{-})-\k^2^<i>S</i>,<i>S</i>']platinate(II)
;
_journal_coeditor_code HB5315
_journal_issue 3
_journal_name_full 'Acta Crystallographica Section E'
_journal_page_first m251
_journal_paper_doi 10.1107/S1600536810003272
_journal_volume 66
_journal_year 2010
_chemical_formula_iupac '(C24 H20 P)2 [Pt (C7 H3 Cl2 N O2 S3)2]'
_chemical_formula_moiety '2(C24 H20 P +), C14 H6 Cl4 N2 O4 Pt S6 2-'
_chemical_formula_sum 'C62 H46 Cl4 N2 O4 P2 Pt S6'
_chemical_formula_weight 1474.3
_chemical_name_systematic
;
Bis(tetraphenylphosphonium)
bis[<i>N</i>-(2,5-dichlorophenylsulfonyl)dithiocarbimato(2-)-
\k^2^<i>S</i>,<i>S</i>']platinate(II)
;
_space_group_crystal_system triclinic
_space_group_IT_number 2
_space_group_name_Hall '-P 1'
_space_group_name_H-M_alt 'P -1'
_symmetry_space_group_name_Hall '-P 1'
_symmetry_space_group_name_H-M 'P -1'
_audit_creation_method 'WinGX routine CIF_UPDATE'
_cell_angle_alpha 76.9510(10)
_cell_angle_beta 88.3530(10)
_cell_angle_gamma 86.1930(10)
_cell_formula_units_Z 1
_cell_length_a 9.62840(10)
_cell_length_b 10.3409(2)
_cell_length_c 15.1278(2)
_cell_measurement_reflns_used 20612
_cell_measurement_temperature 120(2)
_cell_measurement_theta_max 27.103
_cell_measurement_theta_min 2.91
_cell_volume 1463.94(4)
_computing_cell_refinement 'DENZO and SCALEPACK (Otwinowski & Minor, 1997)'
_computing_data_collection 'COLLECT (Nonius, 2000)'
_computing_data_reduction 'DENZO and SCALEPACK (Otwinowski & Minor, 1997)'
_computing_molecular_graphics 'Mercury (Macrae <i>et al.</i>, 2006)'
_computing_publication_material 'WinGX (Farrugia, 1999)'
_computing_structure_refinement 'SHELXL97 (Sheldrick, 2008)'
_computing_structure_solution 'SHELXS97 (Sheldrick, 2008)'
_diffrn_ambient_temperature 120
_diffrn_measured_fraction_theta_full 0.994
_diffrn_measured_fraction_theta_max 0.994
_diffrn_measurement_device '95mm CCD camera on \k-goniostat'
_diffrn_measurement_device_type 'Nonius KappaCCD'
_diffrn_measurement_method 'CCD rotation images, thick slices'
_diffrn_radiation_type MoK\a
_diffrn_radiation_wavelength 0.71073
_diffrn_reflns_av_R_equivalents 0.029
_diffrn_reflns_limit_h_max 12
_diffrn_reflns_limit_h_min -12
_diffrn_reflns_limit_k_max 13
_diffrn_reflns_limit_k_min -13
_diffrn_reflns_limit_l_max 19
_diffrn_reflns_limit_l_min -19
_diffrn_reflns_number 11423
_diffrn_reflns_theta_full 27.25
_diffrn_reflns_theta_max 27.25
_diffrn_reflns_theta_min 2.94
_exptl_absorpt_coefficient_mu 2.899
_exptl_absorpt_correction_T_max 0.477
_exptl_absorpt_correction_T_min 0.439
_exptl_absorpt_correction_type gaussian
_exptl_absorpt_process_details '(Coppens <i>et al.</i>,  1965)'
_exptl_crystal_colour yellow
_exptl_crystal_density_diffrn 1.672
_exptl_crystal_density_method 'not measured'
_exptl_crystal_description prism
_exptl_crystal_F_000 736
_exptl_crystal_size_max 0.34
_exptl_crystal_size_mid 0.34
_exptl_crystal_size_min 0.3
_refine_diff_density_max 0.693
_refine_diff_density_min -2.579
_refine_ls_extinction_method none
_refine_ls_goodness_of_fit_ref 1.11
_refine_ls_hydrogen_treatment constr
_refine_ls_matrix_type full
_refine_ls_number_parameters 367
_refine_ls_number_reflns 6536
_refine_ls_number_restraints 0
_refine_ls_restrained_S_all 1.11
_refine_ls_R_factor_gt 0.0249
_refine_ls_shift/su_max 0.001
_refine_ls_structure_factor_coef Fsqd
_refine_ls_weighting_details 'calc w=1/[\s^2^(Fo^2^)+(0.0373P)^2^+0.5896P] where P=(Fo^2^+2Fc^2^)/3'
_refine_ls_weighting_scheme calc
_refine_ls_wR_factor_ref 0.0676
_reflns_number_gt 6483
_reflns_number_total 6536
_reflns_threshold_expression I>2\s(I)
_cod_data_source_file hb5315.cif
_cod_data_source_block I
_cod_database_code 2225252
_cod_database_fobs_code 2225252

loop_
_space_group_symop_operation_xyz
'x, y, z'
'-x, -y, -z'

loop_
_atom_site_type_symbol
_atom_site_label
_atom_site_fract_x
_atom_site_fract_y
_atom_site_fract_z
_atom_site_U_iso_or_equiv
_atom_site_adp_type
_atom_site_calc_flag
_atom_site_refinement_flags
_atom_site_occupancy
_atom_site_disorder_assembly
_atom_site_disorder_group
P P 0.48411(6) 1.00796(6) 0.28241(4) 0.01728(12) Uani d . 1 . .
C C13 0.5666(3) 0.7769(2) 0.40148(18) 0.0233(5) Uani d . 1 . .
H H13 0.5906 0.8339 0.4391 0.028 Uiso calc R 1 . .
C C12 0.5927(3) 0.6407(3) 0.4298(2) 0.0271(5) Uani d . 1 . .
H H12 0.6346 0.604 0.4868 0.032 Uiso calc R 1 . .
C C11 0.5571(3) 0.5583(3) 0.3744(2) 0.0287(6) Uani d . 1 . .
H H11 0.5758 0.4649 0.3934 0.034 Uiso calc R 1 . .
C C21 0.3060(3) 1.0340(3) 0.13883(19) 0.0267(5) Uani d . 1 . .
H H21 0.2428 0.9883 0.1824 0.032 Uiso calc R 1 . .
C C10 0.4953(3) 0.6104(3) 0.2923(2) 0.0284(6) Uani d . 1 . .
H H10 0.4709 0.5525 0.2554 0.034 Uiso calc R 1 . .
C C16 0.1901(3) 1.0494(3) 0.47488(19) 0.0299(6) Uani d . 1 . .
H H16 0.144 0.9946 0.5244 0.036 Uiso calc R 1 . .
C C18 0.2237(3) 1.2660(3) 0.3820(2) 0.0323(6) Uani d . 1 . .
H H18 0.2025 1.3593 0.3688 0.039 Uiso calc R 1 . .
C C22 0.2692(3) 1.0749(3) 0.0481(2) 0.0315(6) Uani d . 1 . .
H H22 0.1812 1.0557 0.0291 0.038 Uiso calc R 1 . .
C C17 0.1609(3) 1.1857(3) 0.4552(2) 0.0337(7) Uani d . 1 . .
H H17 0.0971 1.224 0.4925 0.04 Uiso calc R 1 . .
C C25 0.5288(3) 1.1294(3) 0.10141(19) 0.0266(5) Uani d . 1 . .
H H25 0.618 1.147 0.1196 0.032 Uiso calc R 1 . .
C C27 0.7675(3) 1.0027(3) 0.2710(2) 0.0332(6) Uani d . 1 . .
H H27 0.7593 0.9226 0.2513 0.04 Uiso calc R 1 . .
C C24 0.4903(3) 1.1720(3) 0.0114(2) 0.0329(6) Uani d . 1 . .
H H24 0.552 1.2202 -0.0321 0.04 Uiso calc R 1 . .
C C29 0.9089(4) 1.1685(4) 0.3024(2) 0.0442(8) Uani d . 1 . .
H H29 0.9976 1.2034 0.3029 0.053 Uiso calc R 1 . .
C C30 0.7922(4) 1.2346(3) 0.3305(2) 0.0418(8) Uani d . 1 . .
H H30 0.8014 1.3137 0.3513 0.05 Uiso calc R 1 . .
C C28 0.8976(3) 1.0525(4) 0.2736(2) 0.0434(8) Uani d . 1 . .
H H28 0.9785 1.0067 0.2556 0.052 Uiso calc R 1 . .
C C26 0.6493(3) 1.0705(3) 0.29743(17) 0.0228(5) Uani d . 1 . .
C C20 0.4372(3) 1.0611(2) 0.16505(17) 0.0208(5) Uani d . 1 . .
C C14 0.3522(3) 1.0734(2) 0.34942(17) 0.0204(5) Uani d . 1 . .
C C15 0.2866(3) 0.9923(3) 0.42239(18) 0.0237(5) Uani d . 1 . .
H H15 0.3074 0.8989 0.4363 0.028 Uiso calc R 1 . .
C C8 0.5052(2) 0.8304(2) 0.31772(17) 0.0187(5) Uani d . 1 . .
C C9 0.4679(3) 0.7474(2) 0.26259(18) 0.0218(5) Uani d . 1 . .
H H9 0.4248 0.7833 0.2059 0.026 Uiso calc R 1 . .
C C19 0.3180(3) 1.2109(3) 0.3275(2) 0.0274(5) Uani d . 1 . .
H H19 0.3591 1.2659 0.2758 0.033 Uiso calc R 1 . .
C C31 0.6623(3) 1.1861(3) 0.3286(2) 0.0321(6) Uani d . 1 . .
H H31 0.5823 1.2312 0.3483 0.038 Uiso calc R 1 . .
C C23 0.3612(3) 1.1437(3) -0.0145(2) 0.0332(6) Uani d . 1 . .
H H23 0.3351 1.172 -0.0763 0.04 Uiso calc R 1 . .
Pt Pt 0 0.5 0.5 0.01621(5) Uani d S 1 . .
S S2 0.17449(6) 0.63059(6) 0.42652(4) 0.02153(13) Uani d . 1 . .
S S3 0.04993(7) 0.73789(6) 0.15524(4) 0.02273(13) Uani d . 1 . .
S S1 -0.07133(6) 0.57316(7) 0.35140(4) 0.02520(13) Uani d . 1 . .
Cl Cl1 -0.37103(7) 0.44428(8) 0.10640(5) 0.03624(16) Uani d . 1 . .
Cl Cl2 0.26814(7) 0.48922(8) 0.12924(5) 0.03452(15) Uani d . 1 . .
C C3 -0.1452(3) 0.5687(2) 0.13550(17) 0.0218(5) Uani d . 1 . .
H H3 -0.2096 0.6357 0.1487 0.026 Uiso calc R 1 . .
C C1 0.0838(2) 0.6508(2) 0.32596(17) 0.0190(5) Uani d . 1 . .
O O2 0.1460(2) 0.7855(2) 0.08289(14) 0.0344(5) Uani d . 1 . .
C C2 -0.0029(3) 0.5823(2) 0.13914(16) 0.0200(5) Uani d . 1 . .
N N 0.1355(2) 0.7139(2) 0.24836(15) 0.0231(4) Uani d . 1 . .
O O1 -0.0771(2) 0.81846(19) 0.15895(14) 0.0320(4) Uani d . 1 . .
C C4 -0.1928(3) 0.4572(3) 0.11257(17) 0.0242(5) Uani d . 1 . .
C C7 0.0896(3) 0.4807(2) 0.12334(17) 0.0226(5) Uani d . 1 . .
C C6 0.0405(3) 0.3690(3) 0.10070(18) 0.0281(6) Uani d . 1 . .
H H6 0.1045 0.3001 0.0899 0.034 Uiso calc R 1 . .
C C5 -0.1009(3) 0.3578(3) 0.09378(18) 0.0278(5) Uani d . 1 . .
H H5 -0.1345 0.283 0.0764 0.033 Uiso calc R 1 . .

loop_
_atom_site_aniso_label
_atom_site_aniso_U_11
_atom_site_aniso_U_22
_atom_site_aniso_U_33
_atom_site_aniso_U_12
_atom_site_aniso_U_13
_atom_site_aniso_U_23
P 0.0190(3) 0.0156(3) 0.0170(3) -0.0017(2) -0.0019(2) -0.0028(2)
C13 0.0228(12) 0.0221(12) 0.0251(13) -0.0013(9) -0.0040(10) -0.0052(10)
C12 0.0237(13) 0.0235(12) 0.0300(14) 0.0033(10) -0.0042(10) 0.0015(10)
C11 0.0252(13) 0.0167(11) 0.0425(17) 0.0001(9) 0.0041(11) -0.0039(11)
C21 0.0263(13) 0.0263(12) 0.0263(14) 0.0009(10) -0.0058(10) -0.0037(10)
C10 0.0301(14) 0.0230(12) 0.0350(15) -0.0046(10) 0.0033(11) -0.0123(11)
C16 0.0266(14) 0.0403(15) 0.0214(13) 0.0049(11) -0.0013(10) -0.0059(11)
C18 0.0323(15) 0.0271(13) 0.0409(17) 0.0102(11) -0.0124(13) -0.0166(12)
C22 0.0334(15) 0.0290(13) 0.0319(15) 0.0064(11) -0.0140(12) -0.0074(12)
C17 0.0296(14) 0.0446(16) 0.0313(15) 0.0132(12) -0.0085(12) -0.0215(13)
C25 0.0354(14) 0.0208(12) 0.0235(13) -0.0068(10) -0.0024(11) -0.0028(10)
C27 0.0246(14) 0.0462(17) 0.0323(15) -0.0081(12) 0.0029(11) -0.0149(13)
C24 0.0511(18) 0.0231(13) 0.0221(14) -0.0038(12) -0.0017(12) 0.0009(10)
C29 0.0392(17) 0.065(2) 0.0252(15) -0.0321(16) -0.0076(13) 0.0063(14)
C30 0.057(2) 0.0319(15) 0.0364(17) -0.0223(14) -0.0183(15) 0.0017(13)
C28 0.0235(14) 0.075(2) 0.0337(17) -0.0164(15) 0.0035(12) -0.0135(16)
C26 0.0240(12) 0.0259(12) 0.0180(12) -0.0080(9) -0.0040(9) -0.0014(9)
C20 0.0266(12) 0.0166(10) 0.0188(12) -0.0001(9) -0.0047(9) -0.0032(9)
C14 0.0217(12) 0.0182(11) 0.0215(12) 0.0018(9) -0.0032(9) -0.0055(9)
C15 0.0241(12) 0.0234(12) 0.0228(12) 0.0026(9) -0.0023(10) -0.0045(10)
C8 0.0163(11) 0.0169(10) 0.0224(12) 0.0000(8) 0.0000(9) -0.0037(9)
C9 0.0212(12) 0.0234(12) 0.0218(12) -0.0026(9) -0.0008(9) -0.0069(10)
C19 0.0307(14) 0.0204(12) 0.0302(14) 0.0016(10) -0.0061(11) -0.0045(10)
C31 0.0390(16) 0.0234(13) 0.0336(15) -0.0049(11) -0.0122(12) -0.0037(11)
C23 0.0527(18) 0.0221(12) 0.0226(14) 0.0095(12) -0.0118(13) -0.0028(10)
Pt 0.01621(7) 0.01741(7) 0.01562(8) -0.00152(4) 0.00092(5) -0.00498(5)
S2 0.0196(3) 0.0272(3) 0.0181(3) -0.0071(2) -0.0012(2) -0.0041(2)
S3 0.0290(3) 0.0199(3) 0.0184(3) -0.0056(2) -0.0033(2) -0.0008(2)
S1 0.0198(3) 0.0374(3) 0.0174(3) -0.0103(2) -0.0013(2) -0.0013(3)
Cl1 0.0297(3) 0.0462(4) 0.0361(4) -0.0153(3) 0.0007(3) -0.0126(3)
Cl2 0.0233(3) 0.0450(4) 0.0312(4) 0.0054(3) -0.0021(3) -0.0021(3)
C3 0.0247(12) 0.0227(11) 0.0175(12) -0.0010(9) -0.0017(9) -0.0032(9)
C1 0.0185(11) 0.0182(11) 0.0209(12) -0.0019(8) 0.0003(9) -0.0056(9)
O2 0.0483(13) 0.0324(10) 0.0213(10) -0.0184(9) 0.0020(9) 0.0011(8)
C2 0.0257(12) 0.0193(11) 0.0134(11) -0.0018(9) -0.0022(9) -0.0001(9)
N 0.0225(11) 0.0266(11) 0.0201(11) -0.0069(8) -0.0011(8) -0.0035(8)
O1 0.0397(11) 0.0213(9) 0.0349(11) 0.0044(8) -0.0116(9) -0.0063(8)
C4 0.0267(13) 0.0275(12) 0.0176(12) -0.0074(10) 0.0003(10) -0.0016(10)
C7 0.0235(12) 0.0250(12) 0.0161(11) 0.0012(9) -0.0009(9) 0.0015(9)
C6 0.0395(15) 0.0215(12) 0.0206(13) 0.0047(10) 0.0029(11) -0.0011(10)
C5 0.0425(16) 0.0204(12) 0.0202(13) -0.0068(10) 0.0014(11) -0.0030(10)

loop_
_atom_type_symbol
_atom_type_description
_atom_type_scat_dispersion_real
_atom_type_scat_dispersion_imag
_atom_type_scat_source
C C 0.003 0.002 'International Tables Vol C Tables 4.2.6.8 and 6.1.1.4'
H H 0 0 'International Tables Vol C Tables 4.2.6.8 and 6.1.1.4'
Cl Cl 0.148 0.159 'International Tables Vol C Tables 4.2.6.8 and 6.1.1.4'
N N 0.006 0.003 'International Tables Vol C Tables 4.2.6.8 and 6.1.1.4'
O O 0.011 0.006 'International Tables Vol C Tables 4.2.6.8 and 6.1.1.4'
P P 0.102 0.094 'International Tables Vol C Tables 4.2.6.8 and 6.1.1.4'
Pt Pt -1.703 8.391 'International Tables Vol C Tables 4.2.6.8 and 6.1.1.4'
S S 0.125 0.123 'International Tables Vol C Tables 4.2.6.8 and 6.1.1.4'

loop_
_geom_angle_atom_site_label_1
_geom_angle_atom_site_label_2
_geom_angle_atom_site_label_3
_geom_angle_site_symmetry_1
_geom_angle_site_symmetry_3
_geom_angle
_geom_angle_publ_flag
C8 P C14 . . 110.89(12) ?
C8 P C26 . . 106.58(12) ?
C14 P C26 . . 110.24(12) ?
C8 P C20 . . 111.91(11) ?
C14 P C20 . . 108.34(12) ?
C26 P C20 . . 108.85(12) ?
C12 C13 C8 . . 120.1(2) ?
C12 C13 H13 . . 120 ?
C8 C13 H13 . . 120 ?
C13 C12 C11 . . 119.5(3) ?
C13 C12 H12 . . 120.3 ?
C11 C12 H12 . . 120.3 ?
C10 C11 C12 . . 120.7(2) ?
C10 C11 H11 . . 119.7 ?
C12 C11 H11 . . 119.7 ?
C22 C21 C20 . . 119.1(3) ?
C22 C21 H21 . . 120.4 ?
C20 C21 H21 . . 120.4 ?
C11 C10 C9 . . 120.7(2) ?
C11 C10 H10 . . 119.6 ?
C9 C10 H10 . . 119.6 ?
C17 C16 C15 . . 120.3(3) ?
C17 C16 H16 . . 119.8 ?
C15 C16 H16 . . 119.8 ?
C17 C18 C19 . . 120.2(3) ?
C17 C18 H18 . . 119.9 ?
C19 C18 H18 . . 119.9 ?
C23 C22 C21 . . 119.9(3) ?
C23 C22 H22 . . 120.1 ?
C21 C22 H22 . . 120.1 ?
C18 C17 C16 . . 120.5(3) ?
C18 C17 H17 . . 119.7 ?
C16 C17 H17 . . 119.7 ?
C24 C25 C20 . . 120.1(3) ?
C24 C25 H25 . . 119.9 ?
C20 C25 H25 . . 119.9 ?
C28 C27 C26 . . 119.8(3) ?
C28 C27 H27 . . 120.1 ?
C26 C27 H27 . . 120.1 ?
C23 C24 C25 . . 119.4(3) ?
C23 C24 H24 . . 120.3 ?
C25 C24 H24 . . 120.3 ?
C28 C29 C30 . . 120.6(3) ?
C28 C29 H29 . . 119.7 ?
C30 C29 H29 . . 119.7 ?
C31 C30 C29 . . 120.3(3) ?
C31 C30 H30 . . 119.9 ?
C29 C30 H30 . . 119.9 ?
C29 C28 C27 . . 119.8(3) ?
C29 C28 H28 . . 120.1 ?
C27 C28 H28 . . 120.1 ?
C27 C26 C31 . . 119.9(3) ?
C27 C26 P . . 117.0(2) ?
C31 C26 P . . 123.0(2) ?
C25 C20 C21 . . 120.4(2) ?
C25 C20 P . . 120.7(2) ?
C21 C20 P . . 118.9(2) ?
C15 C14 C19 . . 120.1(2) ?
C15 C14 P . . 121.79(18) ?
C19 C14 P . . 118.1(2) ?
C14 C15 C16 . . 119.3(2) ?
C14 C15 H15 . . 120.3 ?
C16 C15 H15 . . 120.3 ?
C9 C8 C13 . . 120.4(2) ?
C9 C8 P . . 121.96(19) ?
C13 C8 P . . 117.59(18) ?
C8 C9 C10 . . 118.7(2) ?
C8 C9 H9 . . 120.7 ?
C10 C9 H9 . . 120.7 ?
C18 C19 C14 . . 119.5(3) ?
C18 C19 H19 . . 120.2 ?
C14 C19 H19 . . 120.2 ?
C30 C31 C26 . . 119.6(3) ?
C30 C31 H31 . . 120.2 ?
C26 C31 H31 . . 120.2 ?
C24 C23 C22 . . 121.1(3) ?
C24 C23 H23 . . 119.4 ?
C22 C23 H23 . . 119.4 ?
S1 Pt S1 2_566 . 180 ?
S1 Pt S2 2_566 2_566 74.59(2) ?
S1 Pt S2 . 2_566 105.41(2) n
S1 Pt S2 2_566 . 105.41(2) ?
S1 Pt S2 . . 74.59(2) y
S2 Pt S2 2_566 . 180.00(3) ?
C1 S2 Pt . . 88.44(8) ?
O2 S3 O1 . . 116.81(13) ?
O2 S3 N . . 106.59(12) ?
O1 S3 N . . 111.58(12) ?
O2 S3 C2 . . 106.56(12) ?
O1 S3 C2 . . 105.50(12) ?
N S3 C2 . . 109.57(11) ?
C1 S1 Pt . . 88.90(9) ?
C4 C3 C2 . . 119.8(2) ?
C4 C3 H3 . . 120.1 ?
C2 C3 H3 . . 120.1 ?
N C1 S1 . . 130.8(2) n
N C1 S2 . . 121.34(19) n
S1 C1 S2 . . 107.86(14) ?
C7 C2 C3 . . 119.2(2) ?
C7 C2 S3 . . 123.7(2) ?
C3 C2 S3 . . 116.91(18) ?
C1 N S3 . . 121.76(18) ?
C5 C4 C3 . . 121.1(2) ?
C5 C4 Cl1 . . 120.0(2) ?
C3 C4 Cl1 . . 118.9(2) ?
C2 C7 C6 . . 120.4(2) ?
C2 C7 Cl2 . . 121.7(2) ?
C6 C7 Cl2 . . 117.9(2) ?
C5 C6 C7 . . 120.4(2) ?
C5 C6 H6 . . 119.8 ?
C7 C6 H6 . . 119.8 ?
C6 C5 C4 . . 119.0(2) ?
C6 C5 H5 . . 120.5 ?
C4 C5 H5 . . 120.5 ?

loop_
_geom_bond_atom_site_label_1
_geom_bond_atom_site_label_2
_geom_bond_site_symmetry_2
_geom_bond_distance
_geom_bond_publ_flag
P C8 . 1.792(2) ?
P C14 . 1.794(3) ?
P C26 . 1.795(3) ?
P C20 . 1.797(3) ?
C13 C12 . 1.384(4) ?
C13 C8 . 1.394(4) ?
C13 H13 . 0.95 ?
C12 C11 . 1.388(4) ?
C12 H12 . 0.95 ?
C11 C10 . 1.372(4) ?
C11 H11 . 0.95 ?
C21 C22 . 1.390(4) ?
C21 C20 . 1.400(4) ?
C21 H21 . 0.95 ?
C10 C9 . 1.396(4) ?
C10 H10 . 0.95 ?
C16 C17 . 1.384(4) ?
C16 C15 . 1.393(4) ?
C16 H16 . 0.95 ?
C18 C17 . 1.376(5) ?
C18 C19 . 1.389(4) ?
C18 H18 . 0.95 ?
C22 C23 . 1.385(5) ?
C22 H22 . 0.95 ?
C17 H17 . 0.95 ?
C25 C24 . 1.386(4) ?
C25 C20 . 1.389(4) ?
C25 H25 . 0.95 ?
C27 C28 . 1.391(4) ?
C27 C26 . 1.393(4) ?
C27 H27 . 0.95 ?
C24 C23 . 1.382(5) ?
C24 H24 . 0.95 ?
C29 C28 . 1.377(5) ?
C29 C30 . 1.383(6) ?
C29 H29 . 0.95 ?
C30 C31 . 1.382(4) ?
C30 H30 . 0.95 ?
C28 H28 . 0.95 ?
C26 C31 . 1.395(4) ?
C14 C15 . 1.390(4) ?
C14 C19 . 1.404(3) ?
C15 H15 . 0.95 ?
C8 C9 . 1.394(3) ?
C9 H9 . 0.95 ?
C19 H19 . 0.95 ?
C31 H31 . 0.95 ?
C23 H23 . 0.95 ?
Pt S1 2_566 2.3128(6) ?
Pt S1 . 2.3128(6) y
Pt S2 2_566 2.3233(6) ?
Pt S2 . 2.3233(6) y
S2 C1 . 1.740(3) n
S3 O2 . 1.434(2) ?
S3 O1 . 1.440(2) ?
S3 N . 1.614(2) ?
S3 C2 . 1.788(2) ?
S1 C1 . 1.735(2) n
Cl1 C4 . 1.737(3) ?
Cl2 C7 . 1.733(3) ?
C3 C4 . 1.385(3) ?
C3 C2 . 1.391(4) ?
C3 H3 . 0.95 ?
C1 N . 1.310(3) ?
C2 C7 . 1.390(3) ?
C4 C5 . 1.385(4) ?
C7 C6 . 1.391(4) ?
C6 C5 . 1.383(4) ?
C6 H6 . 0.95 ?
C5 H5 . 0.95 ?

loop_
_geom_hbond_atom_site_label_D
_geom_hbond_atom_site_label_H
_geom_hbond_atom_site_label_A
_geom_hbond_site_symmetry_A
_geom_hbond_distance_DH
_geom_hbond_distance_HA
_geom_hbond_distance_DA
_geom_hbond_angle_DHA
_geom_hbond_publ_flag
C27 H27 O1 1_655 0.95 2.43 3.111(4) 128 y

loop_
_geom_torsion_atom_site_label_1
_geom_torsion_atom_site_label_2
_geom_torsion_atom_site_label_3
_geom_torsion_atom_site_label_4
_geom_torsion_site_symmetry_1
_geom_torsion_site_symmetry_2
_geom_torsion_site_symmetry_3
_geom_torsion_site_symmetry_4
_geom_torsion
_geom_torsion_publ_flag
C8 C13 C12 C11 . . . . -0.1(4) ?
C13 C12 C11 C10 . . . . -0.6(4) ?
C12 C11 C10 C9 . . . . 0.5(4) ?
C20 C21 C22 C23 . . . . -1.2(4) ?
C19 C18 C17 C16 . . . . -0.5(4) ?
C15 C16 C17 C18 . . . . 2.0(4) ?
C20 C25 C24 C23 . . . . -1.2(4) ?
C28 C29 C30 C31 . . . . -1.2(5) ?
C30 C29 C28 C27 . . . . 1.3(5) ?
C26 C27 C28 C29 . . . . 0.1(5) ?
C28 C27 C26 C31 . . . . -1.6(5) ?
C28 C27 C26 P . . . . 174.5(3) ?
C8 P C26 C27 . . . . 42.3(2) ?
C14 P C26 C27 . . . . 162.7(2) ?
C20 P C26 C27 . . . . -78.6(2) ?
C8 P C26 C31 . . . . -141.7(2) ?
C14 P C26 C31 . . . . -21.2(3) ?
C20 P C26 C31 . . . . 97.5(2) ?
C24 C25 C20 C21 . . . . 0.4(4) ?
C24 C25 C20 P . . . . -178.8(2) ?
C22 C21 C20 C25 . . . . 0.8(4) ?
C22 C21 C20 P . . . . -180.0(2) ?
C8 P C20 C25 . . . . -112.6(2) ?
C14 P C20 C25 . . . . 124.8(2) ?
C26 P C20 C25 . . . . 4.9(2) ?
C8 P C20 C21 . . . . 68.2(2) ?
C14 P C20 C21 . . . . -54.4(2) ?
C26 P C20 C21 . . . . -174.3(2) ?
C8 P C14 C15 . . . . 4.3(2) ?
C26 P C14 C15 . . . . -113.5(2) ?
C20 P C14 C15 . . . . 127.5(2) ?
C8 P C14 C19 . . . . -176.98(19) ?
C26 P C14 C19 . . . . 65.2(2) ?
C20 P C14 C19 . . . . -53.8(2) ?
C19 C14 C15 C16 . . . . -1.9(4) ?
P C14 C15 C16 . . . . 176.7(2) ?
C17 C16 C15 C14 . . . . -0.7(4) ?
C12 C13 C8 C9 . . . . 0.9(4) ?
C12 C13 C8 P . . . . -176.3(2) ?
C14 P C8 C9 . . . . 112.1(2) ?
C26 P C8 C9 . . . . -127.9(2) ?
C20 P C8 C9 . . . . -9.0(2) ?
C14 P C8 C13 . . . . -70.7(2) ?
C26 P C8 C13 . . . . 49.3(2) ?
C20 P C8 C13 . . . . 168.17(19) ?
C13 C8 C9 C10 . . . . -1.0(4) ?
P C8 C9 C10 . . . . 176.1(2) ?
C11 C10 C9 C8 . . . . 0.3(4) ?
C17 C18 C19 C14 . . . . -2.1(4) ?
C15 C14 C19 C18 . . . . 3.3(4) ?
P C14 C19 C18 . . . . -175.4(2) ?
C29 C30 C31 C26 . . . . -0.4(5) ?
C27 C26 C31 C30 . . . . 1.8(4) ?
P C26 C31 C30 . . . . -174.1(2) ?
C25 C24 C23 C22 . . . . 0.7(4) ?
C21 C22 C23 C24 . . . . 0.5(4) ?
S1 Pt S2 C1 2_566 . . . 177.05(8) ?
S1 Pt S2 C1 . . . . -2.95(8) ?
S2 Pt S1 C1 2_566 . . . -177.05(8) ?
S2 Pt S1 C1 . . . . 2.95(8) ?
Pt S1 C1 N . . . . 174.9(2) ?
Pt S1 C1 S2 . . . . -4.00(11) ?
Pt S2 C1 N . . . . -175.0(2) ?
Pt S2 C1 S1 . . . . 3.98(11) ?
C4 C3 C2 C7 . . . . -2.7(4) ?
C4 C3 C2 S3 . . . . 172.41(19) ?
O2 S3 C2 C7 . . . . 48.8(2) ?
O1 S3 C2 C7 . . . . 173.6(2) ?
N S3 C2 C7 . . . . -66.2(2) ?
O2 S3 C2 C3 . . . . -126.1(2) ?
O1 S3 C2 C3 . . . . -1.2(2) ?
N S3 C2 C3 . . . . 119.0(2) ?
S1 C1 N S3 . . . . 3.5(3) ?
S2 C1 N S3 . . . . -177.77(13) ?
O2 S3 N C1 . . . . -169.0(2) ?
O1 S3 N C1 . . . . 62.4(2) ?
C2 S3 N C1 . . . . -54.1(2) ?
C2 C3 C4 C5 . . . . 0.5(4) ?
C2 C3 C4 Cl1 . . . . -178.77(19) ?
C3 C2 C7 C6 . . . . 2.5(4) ?
S3 C2 C7 C6 . . . . -172.3(2) ?
C3 C2 C7 Cl2 . . . . -178.55(19) ?
S3 C2 C7 Cl2 . . . . 6.7(3) ?
C2 C7 C6 C5 . . . . -0.1(4) ?
Cl2 C7 C6 C5 . . . . -179.1(2) ?
C7 C6 C5 C4 . . . . -2.1(4) ?
C3 C4 C5 C6 . . . . 1.8(4) ?
Cl1 C4 C5 C6 . . . . -178.9(2) ?
